data_4301310
loop_
_publ_author_name
'Shi-Qiang Bai'
'Lip Lin Koh'
'T. S. Andy Hor'

_publ_contact_author_address
;
Department of Chemistry, National University of Singapore,
Kent Ridge, Singapore 117543
;
_publ_contact_author_email andyhor@nus.edu.sg
_publ_contact_author_fax 65-6873-1324
_publ_contact_author_name 'Prof. T. S. Andy Hor'
_publ_contact_author_phone 65-6516-2663
_publ_section_title
;
Structures of Copper Complexes of the Hybrid [SNS] Ligand of
Bis(2-(benzylthio)ethyl)amine and Facile Catalytic Formation of
1-Benzyl-4-phenyl-1H-1,2,3-triazole through Click Reaction
;
_journal_name_full 'Inorganic Chemistry'
_journal_page_first 1207
_journal_page_last 1213
_journal_paper_doi 10.1021/ic801690v
_journal_volume 48
_journal_year 2009
_chemical_formula_sum 'C20 H25 Cu F6 N O7 S4'
_chemical_formula_weight 697.19
_chemical_name_systematic
; 
 ? 
;
_space_group_IT_number 2
_symmetry_cell_setting triclinic
_symmetry_space_group_name_Hall '-P 1'
_symmetry_space_group_name_H-M 'P -1'
_atom_sites_solution_hydrogens geom
_atom_sites_solution_primary direct
_atom_sites_solution_secondary difmap
_audit_creation_method SHELXL-97
_cell_angle_alpha 104.804(2)
_cell_angle_beta 91.809(2)
_cell_angle_gamma 105.428(2)
_cell_formula_units_Z 2
_cell_length_a 8.3046(8)
_cell_length_b 11.4671(11)
_cell_length_c 16.2159(15)
_cell_measurement_reflns_used 4876
_cell_measurement_temperature 295(2)
_cell_measurement_theta_max 26.33
_cell_measurement_theta_min 2.56
_cell_volume 1430.9(2)
_computing_cell_refinement 'Bruker SMART'
_computing_data_collection 'Bruker SMART'
_computing_data_reduction 'Bruker SAINT'
_computing_molecular_graphics 'Bruker SHELXTL'
_computing_publication_material 'Bruker SHELXTL'
_computing_structure_refinement 'SHELXL-97 (Sheldrick, 1997)'
_computing_structure_solution 'SHELXS-97 (Sheldrick, 1990)'
_diffrn_ambient_temperature 295(2)
_diffrn_measured_fraction_theta_full 0.998
_diffrn_measured_fraction_theta_max 0.998
_diffrn_measurement_device_type 'CCD area detector'
_diffrn_measurement_method 'phi and omega scans'
_diffrn_radiation_monochromator graphite
_diffrn_radiation_source 'fine-focus sealed tube'
_diffrn_radiation_type MoK\a
_diffrn_radiation_wavelength 0.71073
_diffrn_reflns_av_R_equivalents 0.0331
_diffrn_reflns_av_sigmaI/netI 0.0404
_diffrn_reflns_limit_h_max 10
_diffrn_reflns_limit_h_min -10
_diffrn_reflns_limit_k_max 14
_diffrn_reflns_limit_k_min -14
_diffrn_reflns_limit_l_max 21
_diffrn_reflns_limit_l_min -21
_diffrn_reflns_number 18481
_diffrn_reflns_theta_full 27.50
_diffrn_reflns_theta_max 27.50
_diffrn_reflns_theta_min 1.92
_exptl_absorpt_coefficient_mu 1.133
_exptl_absorpt_correction_T_max 0.8951
_exptl_absorpt_correction_T_min 0.5495
_exptl_absorpt_correction_type empirical
_exptl_absorpt_process_details 'Sababs, (Sheldrick 2001)'
_exptl_crystal_colour Green
_exptl_crystal_density_diffrn 1.618
_exptl_crystal_density_meas ?
_exptl_crystal_density_method .
_exptl_crystal_description PLATE
_exptl_crystal_F_000 710
_exptl_crystal_size_max 0.60
_exptl_crystal_size_mid 0.40
_exptl_crystal_size_min 0.10
_refine_diff_density_max 0.621
_refine_diff_density_min -0.501
_refine_diff_density_rms 0.084
_refine_ls_extinction_method none
_refine_ls_goodness_of_fit_ref 1.027
_refine_ls_hydrogen_treatment mixed
_refine_ls_matrix_type full
_refine_ls_number_parameters 361
_refine_ls_number_reflns 6559
_refine_ls_number_restraints 3
_refine_ls_restrained_S_all 1.028
_refine_ls_R_factor_all 0.0707
_refine_ls_R_factor_gt 0.0477
_refine_ls_shift/su_max 0.001
_refine_ls_shift/su_mean 0.000
_refine_ls_structure_factor_coef Fsqd
_refine_ls_weighting_details 'calc w=1/[\s^2^(Fo^2^)+(0.0829P)^2^+0.0276P] where P=(Fo^2^+2Fc^2^)/3'
_refine_ls_weighting_scheme calc
_refine_ls_wR_factor_gt 0.1263
_refine_ls_wR_factor_ref 0.1378
_reflns_number_gt 4684
_reflns_number_total 6559
_reflns_threshold_expression >2sigma(I)
_cod_data_source_file ic801690v_si_001_4.cif
_cod_data_source_block 3
_cod_depositor_comments
;
The following automatic conversions were performed:
'_symmetry_cell_setting' value 'Triclinic' changed to 'triclinic'
according to '/home/saulius/struct/CIF-dictionaries/cif_core.dic'
dictionary named 'cif_core.dic' version 2.4.1 from
2010-06-29.

'_exptl_absorpt_correction_type' value 'Empirical' changed to
'empirical' according to
'/home/saulius/struct/CIF-dictionaries/cif_core.dic' dictionary named
'cif_core.dic' version 2.4.1 from 2010-06-29.

Automatic conversion script
Id: cif_fix_enum 1527 2010-12-29 10:47:43Z saulius 
;
_cod_database_code 4301310

loop_
_symmetry_equiv_pos_as_xyz
'x, y, z'
'-x, -y, -z'

loop_
_atom_site_label
_atom_site_type_symbol
_atom_site_fract_x
_atom_site_fract_y
_atom_site_fract_z
_atom_site_U_iso_or_equiv
_atom_site_adp_type
_atom_site_occupancy
_atom_site_symmetry_multiplicity
_atom_site_calc_flag
_atom_site_refinement_flags
_atom_site_disorder_assembly
_atom_site_disorder_group
Cu1 Cu 0.26344(4) 0.24517(3) 0.18633(2) 0.03972(13) Uani 1 1 d . . .
S1 S 0.12306(9) 0.05977(7) 0.22176(5) 0.04588(19) Uani 1 1 d . . .
S2 S 0.34307(10) 0.43535(7) 0.14537(5) 0.0475(2) Uani 1 1 d . . .
N1 N 0.1476(3) 0.3311(2) 0.27683(15) 0.0377(5) Uani 1 1 d D . .
H1N H 0.049(3) 0.318(3) 0.2522(18) 0.050 Uiso 1 1 d D . .
O1 O 0.3700(3) 0.1585(2) 0.09573(16) 0.0606(6) Uani 1 1 d D . .
H1A H 0.318(4) 0.082(2) 0.066(2) 0.080 Uiso 1 1 d D . .
H1B H 0.451(4) 0.138(4) 0.118(2) 0.080 Uiso 1 1 d D . .
C1 C 0.1369(4) 0.2752(3) 0.3496(2) 0.0495(7) Uani 1 1 d . . .
H1C H 0.0771 0.3166 0.3928 0.059 Uiso 1 1 calc R . .
H1D H 0.2489 0.2864 0.3754 0.059 Uiso 1 1 calc R . .
C2 C 0.0458(4) 0.1375(3) 0.3176(2) 0.0556(8) Uani 1 1 d . . .
H2A H -0.0730 0.1275 0.3055 0.067 Uiso 1 1 calc R . .
H2B H 0.0582 0.0973 0.3623 0.067 Uiso 1 1 calc R . .
C3 C 0.2187(4) 0.4685(3) 0.3016(2) 0.0471(7) Uani 1 1 d . . .
H3A H 0.3308 0.4916 0.3311 0.057 Uiso 1 1 calc R . .
H3B H 0.1494 0.5077 0.3402 0.057 Uiso 1 1 calc R . .
C4 C 0.2256(4) 0.5131(3) 0.2218(2) 0.0505(7) Uani 1 1 d . . .
H4A H 0.2777 0.6032 0.2372 0.061 Uiso 1 1 calc R . .
H4B H 0.1122 0.4966 0.1957 0.061 Uiso 1 1 calc R . .
C5 C 0.2847(4) 0.0033(3) 0.2637(3) 0.0604(9) Uani 1 1 d . . .
H5A H 0.3288 -0.0451 0.2163 0.072 Uiso 1 1 calc R . .
H5B H 0.3763 0.0746 0.2953 0.072 Uiso 1 1 calc R . .
C6 C 0.2167(4) -0.0772(3) 0.3215(2) 0.0572(8) Uani 1 1 d . . .
C7 C 0.0870(5) -0.1853(3) 0.2927(3) 0.0674(10) Uani 1 1 d . . .
H7 H 0.0412 -0.2089 0.2358 0.081 Uiso 1 1 calc R . .
C8 C 0.0223(6) -0.2596(4) 0.3439(4) 0.0891(14) Uani 1 1 d . . .
H8 H -0.0661 -0.3323 0.3223 0.107 Uiso 1 1 calc R . .
C9 C 0.0866(9) -0.2274(7) 0.4245(5) 0.121(2) Uani 1 1 d . . .
H9 H 0.0418 -0.2783 0.4594 0.145 Uiso 1 1 calc R . .
C10 C 0.2194(10) -0.1197(8) 0.4592(4) 0.134(2) Uani 1 1 d . . .
H10 H 0.2645 -0.0989 0.5160 0.161 Uiso 1 1 calc R . .
C11 C 0.2834(6) -0.0431(5) 0.4051(3) 0.0999(15) Uani 1 1 d . . .
H11 H 0.3706 0.0304 0.4265 0.120 Uiso 1 1 calc R . .
C12 C 0.5596(4) 0.5190(3) 0.1932(2) 0.0548(8) Uani 1 1 d . . .
H12A H 0.5711 0.5167 0.2524 0.066 Uiso 1 1 calc R . .
H12B H 0.6360 0.4771 0.1625 0.066 Uiso 1 1 calc R . .
C13 C 0.6052(3) 0.6525(3) 0.1897(2) 0.0468(7) Uani 1 1 d . . .
C14 C 0.5998(4) 0.7484(3) 0.2605(3) 0.0666(10) Uani 1 1 d . . .
H14 H 0.5718 0.7299 0.3117 0.080 Uiso 1 1 calc R . .
C15 C 0.6357(5) 0.8719(4) 0.2561(4) 0.0828(13) Uani 1 1 d . . .
H15 H 0.6300 0.9355 0.3038 0.099 Uiso 1 1 calc R . .
C16 C 0.6787(5) 0.8987(4) 0.1825(4) 0.0956(17) Uani 1 1 d . . .
H16 H 0.7011 0.9812 0.1792 0.115 Uiso 1 1 calc R . .
C17 C 0.6897(6) 0.8071(5) 0.1131(4) 0.1009(17) Uani 1 1 d . . .
H17 H 0.7230 0.8276 0.0631 0.121 Uiso 1 1 calc R . .
C18 C 0.6519(5) 0.6834(4) 0.1157(3) 0.0742(11) Uani 1 1 d . . .
H18 H 0.6581 0.6209 0.0674 0.089 Uiso 1 1 calc R . .
S3 S 0.67561(8) 0.31441(7) 0.32419(5) 0.04233(19) Uani 1 1 d . . .
O2 O 0.5108(2) 0.3049(2) 0.28723(14) 0.0518(5) Uani 1 1 d . . .
O3 O 0.6939(3) 0.2003(2) 0.33802(18) 0.0712(7) Uani 1 1 d . . .
O4 O 0.8119(3) 0.3852(3) 0.28956(16) 0.0668(7) Uani 1 1 d . . .
C19 C 0.6838(4) 0.4144(4) 0.4309(2) 0.0653(10) Uani 1 1 d . . .
F1 F 0.5703(4) 0.3613(3) 0.47525(17) 0.1112(10) Uani 1 1 d . . .
F2 F 0.6597(4) 0.5234(2) 0.42871(18) 0.1046(9) Uani 1 1 d . . .
F3 F 0.8328(3) 0.4394(3) 0.47438(16) 0.1056(9) Uani 1 1 d . . .
S4 S -0.16774(10) 0.18174(8) 0.04753(5) 0.0529(2) Uani 1 1 d . . .
O5 O -0.1959(5) 0.0759(3) -0.0243(2) 0.1190(13) Uani 1 1 d . . .
O6 O -0.3014(4) 0.1819(5) 0.0977(3) 0.1336(15) Uani 1 1 d . . .
O7 O -0.0130(4) 0.2177(3) 0.0974(2) 0.0964(10) Uani 1 1 d . . .
C20 C -0.1553(7) 0.3081(5) -0.0013(4) 0.0914(14) Uani 1 1 d . . .
F4 F -0.2859(6) 0.2911(5) -0.0484(4) 0.237(3) Uani 1 1 d . . .
F5 F -0.1272(6) 0.4156(3) 0.0588(3) 0.1603(16) Uani 1 1 d . . .
F6 F -0.0332(6) 0.3217(4) -0.0463(3) 0.1755(18) Uani 1 1 d . . .

loop_
_atom_site_aniso_label
_atom_site_aniso_U_11
_atom_site_aniso_U_22
_atom_site_aniso_U_33
_atom_site_aniso_U_23
_atom_site_aniso_U_13
_atom_site_aniso_U_12
Cu1 0.0356(2) 0.0321(2) 0.0475(2) 0.00465(14) 0.00877(15) 0.00859(14)
S1 0.0316(3) 0.0404(4) 0.0665(5) 0.0168(3) 0.0066(3) 0.0095(3)
S2 0.0450(4) 0.0388(4) 0.0541(5) 0.0099(3) 0.0013(3) 0.0071(3)
N1 0.0251(10) 0.0392(12) 0.0467(13) 0.0054(10) 0.0017(9) 0.0120(9)
O1 0.0591(15) 0.0467(13) 0.0633(15) -0.0062(11) 0.0164(12) 0.0132(11)
C1 0.0366(15) 0.065(2) 0.0518(17) 0.0141(15) 0.0120(13) 0.0235(14)
C2 0.0389(16) 0.062(2) 0.077(2) 0.0287(17) 0.0242(15) 0.0215(15)
C3 0.0341(14) 0.0402(16) 0.0600(19) -0.0009(13) 0.0048(13) 0.0126(12)
C4 0.0343(14) 0.0382(15) 0.074(2) 0.0057(14) -0.0010(14) 0.0124(12)
C5 0.0353(16) 0.057(2) 0.100(3) 0.0324(19) 0.0137(17) 0.0199(14)
C6 0.0481(18) 0.060(2) 0.075(2) 0.0273(18) 0.0109(17) 0.0263(16)
C7 0.066(2) 0.058(2) 0.090(3) 0.033(2) 0.014(2) 0.0228(19)
C8 0.081(3) 0.079(3) 0.135(4) 0.064(3) 0.035(3) 0.034(2)
C9 0.118(5) 0.156(6) 0.147(6) 0.107(5) 0.054(4) 0.068(5)
C10 0.167(7) 0.176(7) 0.083(4) 0.054(4) 0.006(4) 0.072(6)
C11 0.093(4) 0.110(4) 0.097(4) 0.036(3) -0.005(3) 0.024(3)
C12 0.0353(15) 0.0504(18) 0.080(2) 0.0222(16) 0.0068(15) 0.0096(13)
C13 0.0298(14) 0.0452(16) 0.0627(19) 0.0152(14) -0.0009(13) 0.0062(12)
C14 0.050(2) 0.061(2) 0.080(2) 0.0134(19) 0.0111(18) 0.0067(17)
C15 0.050(2) 0.049(2) 0.133(4) 0.005(2) 0.002(2) 0.0061(17)
C16 0.061(3) 0.060(3) 0.166(5) 0.050(3) -0.022(3) 0.002(2)
C17 0.090(3) 0.097(4) 0.113(4) 0.068(3) -0.013(3) -0.014(3)
C18 0.071(3) 0.072(3) 0.072(3) 0.030(2) 0.005(2) -0.004(2)
S3 0.0248(3) 0.0457(4) 0.0533(4) 0.0034(3) -0.0011(3) 0.0151(3)
O2 0.0258(9) 0.0572(13) 0.0696(14) 0.0155(11) -0.0072(9) 0.0103(9)
O3 0.0568(15) 0.0586(15) 0.102(2) 0.0149(14) -0.0058(13) 0.0322(12)
O4 0.0328(11) 0.0849(17) 0.0804(17) 0.0202(14) 0.0139(11) 0.0145(11)
C19 0.0455(19) 0.081(3) 0.064(2) -0.0001(19) -0.0007(17) 0.0285(18)
F1 0.0908(19) 0.170(3) 0.0763(16) 0.0277(18) 0.0351(14) 0.0465(19)
F2 0.112(2) 0.0756(16) 0.111(2) -0.0215(14) -0.0013(16) 0.0491(15)
F3 0.0709(15) 0.139(2) 0.0780(15) -0.0189(15) -0.0278(13) 0.0329(15)
S4 0.0393(4) 0.0497(5) 0.0548(5) -0.0001(4) -0.0020(3) 0.0024(3)
O5 0.156(3) 0.0583(18) 0.099(2) -0.0193(16) -0.007(2) 0.000(2)
O6 0.082(2) 0.180(4) 0.132(3) 0.036(3) 0.052(2) 0.027(2)
O7 0.0639(17) 0.091(2) 0.121(2) 0.0189(18) -0.0438(17) 0.0140(15)
C20 0.082(3) 0.085(3) 0.103(4) 0.028(3) -0.013(3) 0.017(3)
F4 0.170(4) 0.252(6) 0.317(6) 0.164(5) -0.109(4) 0.042(4)
F5 0.224(4) 0.079(2) 0.187(4) 0.032(2) 0.010(3) 0.064(3)
F6 0.215(5) 0.161(4) 0.191(4) 0.113(3) 0.099(4) 0.050(3)

loop_
_atom_type_symbol
_atom_type_description
_atom_type_scat_dispersion_real
_atom_type_scat_dispersion_imag
_atom_type_scat_source
C C 0.0033 0.0016 'International Tables Vol C Tables 4.2.6.8 and 6.1.1.4'
H H 0.0000 0.0000 'International Tables Vol C Tables 4.2.6.8 and 6.1.1.4'
N N 0.0061 0.0033 'International Tables Vol C Tables 4.2.6.8 and 6.1.1.4'
O O 0.0106 0.0060 'International Tables Vol C Tables 4.2.6.8 and 6.1.1.4'
F F 0.0171 0.0103 'International Tables Vol C Tables 4.2.6.8 and 6.1.1.4'
S S 0.1246 0.1234 'International Tables Vol C Tables 4.2.6.8 and 6.1.1.4'
Cu Cu 0.3201 1.2651 'International Tables Vol C Tables 4.2.6.8 and 6.1.1.4'

loop_
_geom_angle_atom_site_label_1
_geom_angle_atom_site_label_2
_geom_angle_atom_site_label_3
_geom_angle
_geom_angle_site_symmetry_1
_geom_angle_site_symmetry_3
_geom_angle_publ_flag
O1 Cu1 N1 178.21(10) . . ?
O1 Cu1 S1 93.67(8) . . ?
N1 Cu1 S1 85.64(7) . . ?
O1 Cu1 S2 93.09(8) . . ?
N1 Cu1 S2 87.28(7) . . ?
S1 Cu1 S2 167.16(3) . . ?
O1 Cu1 O2 92.01(9) . . ?
N1 Cu1 O2 89.72(8) . . ?
S1 Cu1 O2 97.33(5) . . ?
S2 Cu1 O2 93.33(5) . . ?
C2 S1 C5 103.34(17) . . ?
C2 S1 Cu1 95.94(11) . . ?
C5 S1 Cu1 106.60(11) . . ?
C4 S2 C12 101.18(15) . . ?
C4 S2 Cu1 94.00(11) . . ?
C12 S2 Cu1 107.45(11) . . ?
C3 N1 C1 114.0(2) . . ?
C3 N1 Cu1 112.60(17) . . ?
C1 N1 Cu1 110.65(17) . . ?
N1 C1 C2 109.0(3) . . ?
C1 C2 S1 112.6(2) . . ?
N1 C3 C4 108.6(2) . . ?
C3 C4 S2 111.4(2) . . ?
C6 C5 S1 111.5(2) . . ?
C11 C6 C7 118.4(4) . . ?
C11 C6 C5 120.1(4) . . ?
C7 C6 C5 121.5(3) . . ?
C8 C7 C6 122.7(4) . . ?
C9 C8 C7 119.1(5) . . ?
C8 C9 C10 122.2(5) . . ?
C9 C10 C11 117.7(5) . . ?
C6 C11 C10 119.8(5) . . ?
C13 C12 S2 111.0(2) . . ?
C18 C13 C14 118.2(3) . . ?
C18 C13 C12 120.8(3) . . ?
C14 C13 C12 121.0(3) . . ?
C13 C14 C15 120.9(4) . . ?
C16 C15 C14 119.5(4) . . ?
C15 C16 C17 120.8(4) . . ?
C16 C17 C18 120.7(4) . . ?
C13 C18 C17 120.0(4) . . ?
O3 S3 O4 116.03(15) . . ?
O3 S3 O2 114.48(14) . . ?
O4 S3 O2 114.89(14) . . ?
O3 S3 C19 103.93(18) . . ?
O4 S3 C19 102.99(17) . . ?
O2 S3 C19 101.90(14) . . ?
S3 O2 Cu1 161.23(14) . . ?
F1 C19 F2 108.2(3) . . ?
F1 C19 F3 107.0(3) . . ?
F2 C19 F3 107.4(3) . . ?
F1 C19 S3 112.0(3) . . ?
F2 C19 S3 111.2(3) . . ?
F3 C19 S3 110.8(2) . . ?
O6 S4 O7 112.2(2) . . ?
O6 S4 O5 114.9(3) . . ?
O7 S4 O5 116.3(2) . . ?
O6 S4 C20 105.2(3) . . ?
O7 S4 C20 103.8(2) . . ?
O5 S4 C20 102.6(2) . . ?
F4 C20 F6 107.7(6) . . ?
F4 C20 F5 109.2(5) . . ?
F6 C20 F5 105.9(5) . . ?
F4 C20 S4 112.3(4) . . ?
F6 C20 S4 111.7(4) . . ?
F5 C20 S4 109.9(4) . . ?

loop_
_geom_bond_atom_site_label_1
_geom_bond_atom_site_label_2
_geom_bond_distance
_geom_bond_site_symmetry_2
_geom_bond_publ_flag
Cu1 O1 1.932(2) . ?
Cu1 N1 1.976(2) . ?
Cu1 S1 2.3573(8) . ?
Cu1 S2 2.3738(8) . ?
Cu1 O2 2.415(2) . ?
S1 C2 1.812(3) . ?
S1 C5 1.820(3) . ?
S2 C4 1.805(3) . ?
S2 C12 1.835(3) . ?
N1 C3 1.469(4) . ?
N1 C1 1.474(4) . ?
C1 C2 1.502(5) . ?
C3 C4 1.505(5) . ?
C5 C6 1.500(5) . ?
C6 C11 1.365(6) . ?
C6 C7 1.370(5) . ?
C7 C8 1.360(5) . ?
C8 C9 1.316(8) . ?
C9 C10 1.393(9) . ?
C10 C11 1.413(8) . ?
C12 C13 1.492(4) . ?
C13 C18 1.375(5) . ?
C13 C14 1.383(5) . ?
C14 C15 1.389(6) . ?
C15 C16 1.343(7) . ?
C16 C17 1.354(7) . ?
C17 C18 1.381(6) . ?
S3 O3 1.427(2) . ?
S3 O4 1.428(2) . ?
S3 O2 1.4422(19) . ?
S3 C19 1.803(4) . ?
C19 F1 1.318(5) . ?
C19 F2 1.326(5) . ?
C19 F3 1.328(4) . ?
S4 O6 1.397(3) . ?
S4 O7 1.399(3) . ?
S4 O5 1.411(3) . ?
S4 C20 1.802(5) . ?
C20 F4 1.248(6) . ?
C20 F6 1.268(6) . ?
C20 F5 1.320(6) . ?

loop_
_geom_hbond_atom_site_label_D
_geom_hbond_atom_site_label_H
_geom_hbond_atom_site_label_A
_geom_hbond_distance_DH
_geom_hbond_distance_HA
_geom_hbond_distance_DA
_geom_hbond_angle_DHA
_geom_hbond_site_symmetry_A
N1 H1N O7 0.856(17) 2.45(3) 2.972(4) 120(2) .
O1 H1A O5 0.873(19) 1.76(2) 2.625(4) 168(4) 2
O1 H1B O6 0.870(18) 2.04(4) 2.668(4) 128(4) 1_655
